data_2015894
loop_
_publ_author_name
'Tokour\'e Assoumatine'
'Gilles Gasser'
'Helen Stoeckli-Evans'

_publ_section_title
;
 2,3,5,6-Tetrakis(phenoxymethyl)pyrazine and
 2,3,5,6-tetrakis(phenylsulfanylmethyl)pyrazine
;
_journal_coeditor_code GA3041
_journal_issue 4
_journal_name_full 'Acta Crystallographica Section C'
_journal_page_first o219
_journal_page_last o222
_journal_paper_doi 10.1107/S010827010700710X
_journal_volume 63
_journal_year 2007
_chemical_formula_iupac 'C32 H28 N2 S4'
_chemical_formula_moiety 'C32 H28 N2 S4'
_chemical_formula_sum 'C32 H28 N2 S4'
_chemical_formula_weight 568.80
_chemical_name_systematic
;
2,3,5,6-tetrakis(phenylsulfanylmethyl)pyrazine
;
_space_group_IT_number 2
_symmetry_cell_setting triclinic
_symmetry_space_group_name_Hall '-P 1'
_symmetry_space_group_name_H-M 'P -1'
_atom_sites_solution_hydrogens geom
_atom_sites_solution_primary direct
_atom_sites_solution_secondary difmap
_audit_creation_method SHELXL97
_cell_angle_alpha 91.152(10)
_cell_angle_beta 102.748(8)
_cell_angle_gamma 107.217(8)
_cell_formula_units_Z 1
_cell_length_a 6.4278(7)
_cell_length_b 9.7152(12)
_cell_length_c 12.0602(12)
_cell_measurement_reflns_used 13043
_cell_measurement_temperature 173(2)
_cell_measurement_theta_max 29.58
_cell_measurement_theta_min 1.74
_cell_volume 698.69(14)
_computing_cell_refinement X-AREA
_computing_data_collection 'X-AREA (Stoe & Cie, 2006)'
_computing_data_reduction 'X-RED32 (Stoe & Cie, 2006)'
_computing_molecular_graphics 'PLATON (Spek, 2003) and MERCURY (Macrae <i>et al.</i>,  2006)'
_computing_publication_material SHELXL97
_computing_structure_refinement 'SHELXL97 (Sheldrick, 1997)'
_computing_structure_solution 'SHELXS97 (Sheldrick, 1997)'
_diffrn_ambient_temperature 173(2)
_diffrn_detector_area_resol_mean 6.67
_diffrn_measured_fraction_theta_full 0.989
_diffrn_measured_fraction_theta_max 0.989
_diffrn_measurement_device_type 'Stoe IPDS-2'
_diffrn_measurement_method '\f and \w'
_diffrn_radiation_monochromator graphite
_diffrn_radiation_source 'fine-focus sealed tube'
_diffrn_radiation_type MoK\a
_diffrn_radiation_wavelength 0.71073
_diffrn_reflns_av_R_equivalents 0.0324
_diffrn_reflns_av_sigmaI/netI 0.0240
_diffrn_reflns_limit_h_max 8
_diffrn_reflns_limit_h_min -8
_diffrn_reflns_limit_k_max 13
_diffrn_reflns_limit_k_min -13
_diffrn_reflns_limit_l_max 16
_diffrn_reflns_limit_l_min -16
_diffrn_reflns_number 13473
_diffrn_reflns_theta_full 29.26
_diffrn_reflns_theta_max 29.26
_diffrn_reflns_theta_min 1.74
_diffrn_standards_decay_% 0
_diffrn_standards_number 0
_exptl_absorpt_coefficient_mu 0.365
_exptl_absorpt_correction_T_max 0.956
_exptl_absorpt_correction_T_min 0.741
_exptl_absorpt_correction_type multi-scan
_exptl_absorpt_process_details '(PLATON; Spek, 2003)'
_exptl_crystal_colour colourless
_exptl_crystal_density_diffrn 1.352
_exptl_crystal_density_method 'not measured'
_exptl_crystal_description rod
_exptl_crystal_F_000 298
_exptl_crystal_size_max 0.37
_exptl_crystal_size_mid 0.14
_exptl_crystal_size_min 0.12
_refine_diff_density_max 0.273
_refine_diff_density_min -0.253
_refine_ls_extinction_method none
_refine_ls_goodness_of_fit_ref 1.037
_refine_ls_hydrogen_treatment constr
_refine_ls_matrix_type full
_refine_ls_number_parameters 172
_refine_ls_number_reflns 3763
_refine_ls_number_restraints 0
_refine_ls_restrained_S_all 1.037
_refine_ls_R_factor_all 0.0418
_refine_ls_R_factor_gt 0.0330
_refine_ls_shift/su_max 0.000
_refine_ls_shift/su_mean 0.000
_refine_ls_structure_factor_coef Fsqd
_refine_ls_weighting_details 'calc w = 1/[\s^2^(Fo^2^)+(0.0383P)^2^+0.2065P] where P=(Fo^2^+2Fc^2^)/3'
_refine_ls_weighting_scheme calc
_refine_ls_wR_factor_gt 0.0792
_refine_ls_wR_factor_ref 0.0821
_reflns_number_gt 3155
_reflns_number_total 3763
_reflns_threshold_expression I>2\s(I)
_cod_data_source_file ga3041.cif
_cod_data_source_block II
_cod_original_cell_volume 698.69(13)
_cod_database_code 2015894
_cod_database_fobs_code 2015894

loop_
_symmetry_equiv_pos_as_xyz
'x, y, z'
'-x, -y, -z'

loop_
_atom_site_aniso_label
_atom_site_aniso_U_11
_atom_site_aniso_U_22
_atom_site_aniso_U_33
_atom_site_aniso_U_12
_atom_site_aniso_U_13
_atom_site_aniso_U_23
S1 0.0336(2) 0.0250(2) 0.0308(2) 0.01220(10) 0.01270(10) 0.00190(10)
S2 0.0540(2) 0.0264(2) 0.0291(2) 0.0225(2) 0.0147(2) 0.00310(10)
N1 0.0286(5) 0.0253(5) 0.0235(5) 0.0120(4) 0.0067(4) 0.0002(4)
C1 0.0287(6) 0.0249(6) 0.0218(5) 0.0129(5) 0.0059(5) -0.0001(4)
C2 0.0288(6) 0.0239(6) 0.0208(5) 0.0114(5) 0.0042(5) -0.0005(4)
C3 0.0378(7) 0.0283(6) 0.0317(6) 0.0172(6) 0.0162(6) 0.0043(5)
C4 0.0288(6) 0.0263(6) 0.0266(6) 0.0107(5) 0.0091(5) 0.0015(5)
C5 0.0287(6) 0.0312(7) 0.0275(6) 0.0073(5) 0.0084(5) 0.0016(5)
C6 0.0310(7) 0.0455(8) 0.0348(7) 0.0145(6) 0.0136(6) 0.0040(6)
C7 0.0529(9) 0.0387(8) 0.0505(9) 0.0228(7) 0.0276(8) 0.0029(7)
C8 0.0610(11) 0.0264(7) 0.0672(11) 0.0088(7) 0.0375(9) -0.0021(7)
C9 0.0399(8) 0.0287(7) 0.0550(9) 0.0048(6) 0.0268(7) -0.0036(6)
C10 0.0370(7) 0.0226(6) 0.0287(6) 0.0097(5) 0.0093(5) -0.0015(5)
C11 0.0396(7) 0.0217(6) 0.0275(6) 0.0117(5) 0.0139(5) 0.0046(5)
C12 0.0424(8) 0.0414(8) 0.0364(7) 0.0219(7) 0.0119(6) 0.0046(6)
C13 0.0464(9) 0.0532(10) 0.0334(7) 0.0208(8) 0.0042(7) 0.0020(7)
C14 0.0518(9) 0.0401(8) 0.0284(7) 0.0127(7) 0.0138(6) -0.0002(6)
C15 0.0435(8) 0.0328(7) 0.0350(7) 0.0128(6) 0.0201(6) 0.0016(6)
C16 0.0340(7) 0.0280(6) 0.0315(6) 0.0090(5) 0.0125(5) 0.0021(5)

loop_
_atom_site_type_symbol
_atom_site_label
_atom_site_fract_x
_atom_site_fract_y
_atom_site_fract_z
_atom_site_U_iso_or_equiv
_atom_site_thermal_displace_type
_atom_site_calc_flag
_atom_site_refinement_flags
_atom_site_occupancy
S S1 0.88139(6) 0.44006(4) 0.30952(3) 0.02830(10) Uani . . 1.000
S S2 0.53761(7) 0.12453(4) 0.60721(3) 0.03340(10) Uani . . 1.000
N N1 0.68076(18) 0.56601(12) 0.45490(9) 0.0249(3) Uani . . 1.000
C C1 0.6127(2) 0.42252(14) 0.45821(10) 0.0241(3) Uani . . 1.000
C C2 0.4298(2) 0.35575(13) 0.50358(10) 0.0241(3) Uani . . 1.000
C C3 0.7426(2) 0.33863(15) 0.41165(12) 0.0297(4) Uani . . 1.000
C C4 0.9808(2) 0.30951(14) 0.25133(11) 0.0263(3) Uani . . 1.000
C C5 1.1901(2) 0.36045(15) 0.22669(11) 0.0293(4) Uani . . 1.000
C C6 1.2750(2) 0.26807(17) 0.17372(13) 0.0355(4) Uani . . 1.000
C C7 1.1530(3) 0.12416(18) 0.14602(15) 0.0429(5) Uani . . 1.000
C C8 0.9450(3) 0.07290(18) 0.17016(17) 0.0490(6) Uani . . 1.000
C C9 0.8574(3) 0.16465(16) 0.22226(15) 0.0401(5) Uani . . 1.000
C C10 0.3432(2) 0.19504(14) 0.50951(11) 0.0291(4) Uani . . 1.000
C C11 0.5752(2) 0.21852(14) 0.74085(11) 0.0281(4) Uani . . 1.000
C C12 0.7789(3) 0.23755(17) 0.81845(13) 0.0376(4) Uani . . 1.000
C C13 0.8173(3) 0.3008(2) 0.92805(14) 0.0440(5) Uani . . 1.000
C C14 0.6543(3) 0.34795(18) 0.96017(13) 0.0398(5) Uani . . 1.000
C C15 0.4543(3) 0.33220(16) 0.88279(13) 0.0351(4) Uani . . 1.000
C C16 0.4119(2) 0.26722(15) 0.77295(12) 0.0305(4) Uani . . 1.000
H H3A 0.63950 0.24400 0.37390 0.0360 Uiso calc R 1.000
H H3B 0.85560 0.32030 0.47500 0.0360 Uiso calc R 1.000
H H5 1.27590 0.45930 0.24620 0.0350 Uiso calc R 1.000
H H6 1.41760 0.30430 0.15660 0.0430 Uiso calc R 1.000
H H7 1.21160 0.06070 0.11060 0.0520 Uiso calc R 1.000
H H8 0.86060 -0.02630 0.15100 0.0590 Uiso calc R 1.000
H H9 0.71350 0.12820 0.23790 0.0480 Uiso calc R 1.000
H H10A 0.31120 0.14570 0.43220 0.0350 Uiso calc R 1.000
H H10B 0.20030 0.17190 0.53390 0.0350 Uiso calc R 1.000
H H12 0.89240 0.20710 0.79620 0.0450 Uiso calc R 1.000
H H13 0.95560 0.31170 0.98120 0.0530 Uiso calc R 1.000
H H14 0.68030 0.39110 1.03540 0.0480 Uiso calc R 1.000
H H15 0.34380 0.36620 0.90480 0.0420 Uiso calc R 1.000
H H16 0.27290 0.25610 0.72030 0.0370 Uiso calc R 1.000

loop_
_atom_type_symbol
_atom_type_description
_atom_type_scat_dispersion_real
_atom_type_scat_dispersion_imag
_atom_type_scat_source
C C 0.0033 0.0016 'International Tables Vol C Tables 4.2.6.8 and 6.1.1.4'
H H 0.0000 0.0000 'International Tables Vol C Tables 4.2.6.8 and 6.1.1.4'
N N 0.0061 0.0033 'International Tables Vol C Tables 4.2.6.8 and 6.1.1.4'
S S 0.1246 0.1234 'International Tables Vol C Tables 4.2.6.8 and 6.1.1.4'

loop_
_geom_angle_atom_site_label_1
_geom_angle_atom_site_label_2
_geom_angle_atom_site_label_3
_geom_angle_site_symmetry_1
_geom_angle_site_symmetry_3
_geom_angle
_geom_angle_publ_flag
C3 S1 C4 . . 101.23(6) yes
C10 S2 C11 . . 104.03(6) yes
C1 N1 C2 . 2_666 118.55(12) n
N1 C1 C2 . . 120.63(12) n
N1 C1 C3 . . 116.91(12) n
C2 C1 C3 . . 122.46(12) no
C1 C2 C10 . . 123.55(12) no
N1 C2 C1 2_666 . 120.82(11) n
N1 C2 C10 2_666 . 115.63(11) n
S1 C3 C1 . . 109.96(9) yes
S1 C4 C5 . . 116.52(10) yes
S1 C4 C9 . . 124.32(12) yes
C5 C4 C9 . . 118.99(14) no
C4 C5 C6 . . 120.61(13) no
C5 C6 C7 . . 120.21(15) no
C6 C7 C8 . . 119.47(16) no
C7 C8 C9 . . 120.83(16) no
C4 C9 C8 . . 119.87(17) no
S2 C10 C2 . . 113.40(9) yes
S2 C11 C12 . . 116.25(11) yes
S2 C11 C16 . . 124.12(11) yes
C12 C11 C16 . . 119.57(13) no
C11 C12 C13 . . 120.33(17) no
C12 C13 C14 . . 120.05(17) no
C13 C14 C15 . . 119.79(15) no
C14 C15 C16 . . 120.90(17) no
C11 C16 C15 . . 119.35(14) no
S1 C3 H3A . . 110.00 no
S1 C3 H3B . . 110.00 no
C1 C3 H3A . . 110.00 no
C1 C3 H3B . . 110.00 no
H3A C3 H3B . . 108.00 no
C4 C5 H5 . . 120.00 no
C6 C5 H5 . . 120.00 no
C5 C6 H6 . . 120.00 no
C7 C6 H6 . . 120.00 no
C6 C7 H7 . . 120.00 no
C8 C7 H7 . . 120.00 no
C7 C8 H8 . . 120.00 no
C9 C8 H8 . . 120.00 no
C4 C9 H9 . . 120.00 no
C8 C9 H9 . . 120.00 no
S2 C10 H10A . . 109.00 no
S2 C10 H10B . . 109.00 no
C2 C10 H10A . . 109.00 no
C2 C10 H10B . . 109.00 no
H10A C10 H10B . . 108.00 no
C11 C12 H12 . . 120.00 no
C13 C12 H12 . . 120.00 no
C12 C13 H13 . . 120.00 no
C14 C13 H13 . . 120.00 no
C13 C14 H14 . . 120.00 no
C15 C14 H14 . . 120.00 no
C14 C15 H15 . . 120.00 no
C16 C15 H15 . . 120.00 no
C11 C16 H16 . . 120.00 no
C15 C16 H16 . . 120.00 no

loop_
_geom_bond_atom_site_label_1
_geom_bond_atom_site_label_2
_geom_bond_site_symmetry_2
_geom_bond_distance
_geom_bond_publ_flag
S1 C3 . 1.8159(15) yes
S1 C4 . 1.7752(14) yes
S2 C10 . 1.8189(14) yes
S2 C11 . 1.7687(14) yes
N1 C1 . 1.3361(17) n
N1 C2 2_666 1.3398(18) n
C1 C2 . 1.3961(19) no
C1 C3 . 1.5060(19) no
C2 C10 . 1.5034(18) no
C4 C5 . 1.390(2) no
C4 C9 . 1.389(2) no
C5 C6 . 1.390(2) no
C6 C7 . 1.378(2) no
C7 C8 . 1.380(3) no
C8 C9 . 1.392(3) no
C11 C12 . 1.391(2) no
C11 C16 . 1.393(2) no
C12 C13 . 1.385(2) no
C13 C14 . 1.383(3) no
C14 C15 . 1.377(3) no
C15 C16 . 1.390(2) no
C3 H3A . 0.9900 no
C3 H3B . 0.9900 no
C5 H5 . 0.9500 no
C6 H6 . 0.9500 no
C7 H7 . 0.9500 no
C8 H8 . 0.9500 no
C9 H9 . 0.9500 no
C10 H10A . 0.9900 no
C10 H10B . 0.9900 no
C12 H12 . 0.9500 no
C13 H13 . 0.9500 no
C14 H14 . 0.9500 no
C15 H15 . 0.9500 no
C16 H16 . 0.9500 no

loop_
_geom_contact_atom_site_label_1
_geom_contact_atom_site_label_2
_geom_contact_distance
_geom_contact_site_symmetry_2
_geom_contact_publ_flag
S1 N1 2.8426(13) . no
S1 N1 3.5458(13) 2_766 no
S1 C1 3.6693(14) 2_766 no
S2 C3 3.4017(15) . no
S2 S2 3.3585(7) 2_656 no
S1 H6 3.0300 1_455 no
S2 H3A 3.1900 . no
S2 H3B 3.1000 . no
S2 H10A 3.1200 2_656 no
N1 S1 2.8426(13) . no
N1 S1 3.5458(13) 2_766 no
N1 N1 2.7633(17) 2_666 no
N1 C16 3.2494(18) 2_666 no
N1 H3B 2.7800 2_766 no
N1 H16 2.7700 2_666 no
C1 C5 3.3398(19) 1_455 no
C1 S1 3.6693(14) 2_766 no
C2 C16 3.3949(19) . no
C2 C5 3.3622(18) 1_455 no
C3 C6 3.554(2) 1_455 no
C3 S2 3.4017(15) . no
C5 C2 3.3622(18) 1_655 no
C5 C1 3.3398(19) 1_655 no
C6 C3 3.554(2) 1_655 no
C8 C16 3.599(2) 2_656 no
C16 N1 3.2494(18) 2_666 no
C16 C2 3.3949(19) . no
C16 C8 3.599(2) 2_656 no
C1 H5 3.0700 1_455 no
C2 H16 3.0800 . no
C3 H10A 2.9200 . no
C3 H9 2.8300 . no
C5 H13 2.9700 1_554 no
C6 H13 2.8700 1_554 no
C6 H3A 3.0400 1_655 no
C7 H13 3.0500 1_554 no
C9 H3A 2.7600 . no
C10 H16 2.7600 . no
C10 H3A 2.7200 . no
C11 H5 2.9800 2_766 no
C12 H7 3.0500 2_756 no
C14 H6 3.0600 1_456 no
C15 H5 2.9600 2_766 no
C15 H8 3.0200 2_656 no
C16 H10B 2.9000 . no
C16 H5 2.8700 2_766 no
C16 H8 2.7800 2_656 no
H3A S2 3.1900 . no
H3A C6 3.0400 1_455 no
H3A C9 2.7600 . no
H3A C10 2.7200 . no
H3A H9 2.1800 . no
H3A H10A 2.3100 . no
H3B S2 3.1000 . no
H3B N1 2.7800 2_766 no
H5 C1 3.0700 1_655 no
H5 C11 2.9800 2_766 no
H5 C15 2.9600 2_766 no
H5 C16 2.8700 2_766 no
H6 S1 3.0300 1_655 no
H6 C14 3.0600 1_654 no
H6 H14 2.4500 1_654 no
H7 C12 3.0500 2_756 no
H8 C15 3.0200 2_656 no
H8 C16 2.7800 2_656 no
H9 C3 2.8300 . no
H9 H3A 2.1800 . no
H10A C3 2.9200 . no
H10A H3A 2.3100 . no
H10A S2 3.1200 2_656 no
H10B C16 2.9000 . no
H10B H16 2.2800 . no
H13 C5 2.9700 1_556 no
H13 C6 2.8700 1_556 no
H13 C7 3.0500 1_556 no
H14 H6 2.4500 1_456 no
H14 H15 2.5100 2_667 no
H15 H14 2.5100 2_667 no
H16 C2 3.0800 . no
H16 C10 2.7600 . no
H16 H10B 2.2800 . no
H16 N1 2.7700 2_666 no

loop_
_geom_hbond_atom_site_label_D
_geom_hbond_atom_site_label_H
_geom_hbond_atom_site_label_A
_geom_hbond_site_symmetry_A
_geom_hbond_distance_DH
_geom_hbond_distance_HA
_geom_hbond_distance_DA
_geom_hbond_angle_DHA
_geom_hbond_publ_flag
C5 H5 C 2_766 0.95 2.74 3.528(2) 141 yes
C13 H13 B 1_556 0.95 2.81 3.53(3) 133 yes

loop_
_geom_torsion_atom_site_label_1
_geom_torsion_atom_site_label_2
_geom_torsion_atom_site_label_3
_geom_torsion_atom_site_label_4
_geom_torsion_site_symmetry_1
_geom_torsion_site_symmetry_3
_geom_torsion_site_symmetry_4
_geom_torsion
_geom_torsion_publ_flag
C4 S1 C3 C1 . . . -170.92(9) no
C3 S1 C4 C5 . . . -142.36(11) no
C3 S1 C4 C9 . . . 42.31(14) no
C11 S2 C10 C2 . . . 59.68(11) no
C10 S2 C11 C12 . . . -152.28(11) no
C10 S2 C11 C16 . . . 30.61(13) no
C2 N1 C1 C2 2_666 . . 0.24(18) no
C2 N1 C1 C3 2_666 . . -179.48(11) no
C1 N1 C2 C1 . 2_666 2_666 -0.24(18) no
C1 N1 C2 C10 . 2_666 2_666 179.67(11) no
N1 C1 C2 C10 . . . 179.66(12) no
N1 C1 C2 N1 . . 2_666 -0.25(19) no
C3 C1 C2 C10 . . . -0.63(19) no
C3 C1 C2 N1 . . 2_666 179.46(12) no
N1 C1 C3 S1 . . . -24.23(14) no
C2 C1 C3 S1 . . . 156.05(10) no
C1 C2 C10 S2 . . . 67.03(14) no
N1 C2 C10 S2 2_666 . . -113.06(11) no
S1 C4 C5 C6 . . . -175.57(11) no
C9 C4 C5 C6 . . . 0.0(2) no
S1 C4 C9 C8 . . . 175.77(13) no
C5 C4 C9 C8 . . . 0.5(2) no
C4 C5 C6 C7 . . . -0.7(2) no
C5 C6 C7 C8 . . . 0.7(3) no
C6 C7 C8 C9 . . . -0.1(3) no
C7 C8 C9 C4 . . . -0.5(3) no
S2 C11 C12 C13 . . . -175.44(13) no
C16 C11 C12 C13 . . . 1.8(2) no
S2 C11 C16 C15 . . . 176.07(11) no
C12 C11 C16 C15 . . . -1.0(2) no
C11 C12 C13 C14 . . . -1.2(3) no
C12 C13 C14 C15 . . . -0.2(3) no
C13 C14 C15 C16 . . . 1.1(2) no
C14 C15 C16 C11 . . . -0.5(2) no
